data_2203289
loop_
_publ_author_name
'Li, Yan-Wu'
'Xiang, Hua'
'Lu, Tong-Bu'
'Ng, Seik Weng'

_publ_section_title
;
 [1,8-Bis(2-phenylethyl)-1,3,6,8,10,13-hexaazacyclotetradecane]nickel(II)
 bis(tetrafluoroborate)
;
_journal_issue 3
_journal_name_full 'Acta Crystallographica Section E'
_journal_page_first m314
_journal_page_last m316
_journal_paper_doi 10.1107/S1600536804002508
_journal_volume 60
_journal_year 2004
_chemical_formula_iupac '[Ni (C24 H38 N6)] (B F4)2'
_chemical_formula_moiety 'C24 H38 N6 Ni 2+, 2B F4 1-'
_chemical_formula_sum 'C24 H38 B2 F8 N6 Ni'
_chemical_formula_weight 642.93
_chemical_name_systematic
;
[1,8-Bis(2-phenylethyl)-1,3,6,8,10,13-hexaazacyclotetradecane]nickel(II)
ditetrafluoroborate
;
_space_group_IT_number 14
_symmetry_cell_setting monoclinic
_symmetry_space_group_name_Hall '-P 2ybc'
_symmetry_space_group_name_H-M 'P 1 21/c 1'
_atom_sites_solution_hydrogens geom
_atom_sites_solution_primary direct
_atom_sites_solution_secondary difmap
_audit_creation_method SHELXL-97
_cell_angle_alpha 90.00
_cell_angle_beta 105.480(3)
_cell_angle_gamma 90.00
_cell_formula_units_Z 2
_cell_length_a 11.427(2)
_cell_length_b 8.3290(10)
_cell_length_c 15.622(2)
_cell_measurement_reflns_used 831
_cell_measurement_temperature 298(2)
_cell_measurement_theta_max 24.2
_cell_measurement_theta_min 2.4
_cell_volume 1432.9(4)
_computing_cell_refinement 'SAINT (Bruker, 1999)'
_computing_data_collection 'SMART (Bruker, 1999)'
_computing_data_reduction SAINT
_computing_molecular_graphics
;
ORTEPIII (Burnett & Johnson, 1996), ORTEP-3 for Windows (Farugia, 1997) and
CAMERON (Watkin et al., 1996)
;
_computing_publication_material SHELXL-97
_computing_structure_refinement 'SHELXL97 (Sheldrick, 1997)'
_computing_structure_solution 'SHELXS97 (Sheldrick, 1997)'
_diffrn_ambient_temperature 298(2)
_diffrn_detector_area_resol_mean 8.33
_diffrn_measured_fraction_theta_full 0.989
_diffrn_measured_fraction_theta_max 0.989
_diffrn_measurement_device_type 'Bruker SMART 1K area-detector'
_diffrn_measurement_method '\f and \w'
_diffrn_radiation_monochromator graphite
_diffrn_radiation_source 'normal-focus sealed tube'
_diffrn_radiation_type MoK\a
_diffrn_radiation_wavelength 0.71073
_diffrn_reflns_av_R_equivalents 0.043
_diffrn_reflns_av_sigmaI/netI 0.054
_diffrn_reflns_limit_h_max 14
_diffrn_reflns_limit_h_min -9
_diffrn_reflns_limit_k_max 10
_diffrn_reflns_limit_k_min -10
_diffrn_reflns_limit_l_max 10
_diffrn_reflns_limit_l_min -20
_diffrn_reflns_number 8039
_diffrn_reflns_theta_full 27.50
_diffrn_reflns_theta_max 27.5
_diffrn_reflns_theta_min 4.3
_diffrn_standards_decay_% 0
_diffrn_standards_interval_time 0
_diffrn_standards_number 0
_exptl_absorpt_coefficient_mu 0.755
_exptl_absorpt_correction_T_max 0.970
_exptl_absorpt_correction_T_min 0.757
_exptl_absorpt_correction_type multi-scan
_exptl_absorpt_process_details '(SADABS; Sheldrick, 1996)'
_exptl_crystal_colour Yellow
_exptl_crystal_density_diffrn 1.490
_exptl_crystal_density_method 'not measured'
_exptl_crystal_description Plate
_exptl_crystal_F_000 668
_exptl_crystal_size_max 0.39
_exptl_crystal_size_mid 0.16
_exptl_crystal_size_min 0.04
_refine_diff_density_max 0.285
_refine_diff_density_min -0.225
_refine_ls_extinction_method none
_refine_ls_goodness_of_fit_ref 0.941
_refine_ls_hydrogen_treatment mixed
_refine_ls_matrix_type full
_refine_ls_number_parameters 216
_refine_ls_number_reflns 3246
_refine_ls_number_restraints 45
_refine_ls_restrained_S_all 0.937
_refine_ls_R_factor_all 0.0652
_refine_ls_R_factor_gt 0.0368
_refine_ls_shift/su_max 0.000
_refine_ls_shift/su_mean 0.000
_refine_ls_structure_factor_coef Fsqd
_refine_ls_weighting_details 'calc w = 1/[\s^2^(Fo^2^)+(0.0447P)^2^] where P = (Fo^2^+2Fc^2^)/3'
_refine_ls_weighting_scheme calc
_refine_ls_wR_factor_gt 0.0821
_refine_ls_wR_factor_ref 0.0909
_reflns_number_gt 2178
_reflns_number_total 3246
_reflns_threshold_expression I>2\s(I)
_cod_data_source_file dn6119.cif
_cod_data_source_block I
_cod_depositor_comments
;
The following automatic conversions were performed:
'_symmetry_cell_setting' value 'Monoclinic' changed to 'monoclinic'
according to '/home/saulius/struct/CIF-dictionaries/cif_core.dic'
dictionary named 'cif_core.dic' version 2.4.1 from 2010-06-29.

Automatic conversion script
Id: cif_fix_enum 1527 2010-12-29 10:47:43Z saulius 

The following automatic conversions were performed:

'_symmetry_cell_setting' value 'Monoclinic' changed to 'monoclinic'
according to /home/saulius/struct/CIF-dictionaries/cif_core.dic
dictionary named 'cif_core.dic' version 2.4.1 from 2010-06-29.

Automatic conversion script
Id: cif_fix_values 1715 2011-07-08 13:25:40Z adriana 
;
_cod_original_sg_symbol_H-M 'P 21/c'
_cod_database_code 2203289
_cod_database_fobs_code 2203289

loop_
_symmetry_equiv_pos_as_xyz
'x, y, z'
'-x, y+1/2, -z+1/2'
'-x, -y, -z'
'x, -y-1/2, z-1/2'

loop_
_atom_site_label
_atom_site_fract_x
_atom_site_fract_y
_atom_site_fract_z
_atom_site_U_iso_or_equiv
_atom_site_adp_type
_atom_site_calc_flag
_atom_site_refinement_flags
_atom_site_occupancy
_atom_site_disorder_assembly
_atom_site_disorder_group
_atom_site_type_symbol
Ni1 0.5000 0.5000 0.5000 0.03493(13) Uani d S 1 . . Ni
B1 0.5678(3) 0.1617(3) 0.65217(18) 0.0508(7) Uani d D 1 . . B
F3 0.60713(16) 0.06447(17) 0.72421(9) 0.0771(5) Uani d D 1 A . F
F1 0.6015(11) 0.3145(10) 0.6727(7) 0.112(4) Uani d PDU 0.55 A 1 F
F2 0.4470(7) 0.1504(12) 0.6248(7) 0.114(4) Uani d PDU 0.55 A 1 F
F4 0.6137(10) 0.1063(15) 0.5858(6) 0.099(3) Uani d PDU 0.55 A 1 F
F1A 0.6429(11) 0.147(2) 0.5989(9) 0.128(6) Uani d PDU 0.45 A 2 F
F2A 0.5690(13) 0.3189(11) 0.6786(7) 0.097(4) Uani d PDU 0.45 A 2 F
F4A 0.4525(9) 0.1318(11) 0.6012(8) 0.079(3) Uani d PDU 0.45 A 2 F
N1 0.42312(15) 0.59104(19) 0.58520(11) 0.0386(4) Uani d . 1 A . N
H1 0.4343 0.5199 0.6309 0.046 Uiso calc R 1 . . H
N2 0.63625(15) 0.63609(19) 0.55158(10) 0.0397(4) Uani d . 1 A . N
H2 0.6328 0.7203 0.5139 0.048 Uiso calc R 1 . . H
N3 0.78354(16) 0.5070(2) 0.48479(12) 0.0473(4) Uani d . 1 . . N
C1 0.29021(19) 0.6261(3) 0.55551(15) 0.0488(6) Uani d . 1 . . C
H1A 0.2637 0.6615 0.6064 0.059 Uiso calc R 1 A . H
H1B 0.2770 0.7141 0.5133 0.059 Uiso calc R 1 . . H
C2 0.4900(2) 0.7396(2) 0.62183(14) 0.0473(5) Uani d . 1 . . C
H2A 0.4726 0.7693 0.6772 0.057 Uiso calc R 1 A . H
H2B 0.4664 0.8277 0.5801 0.057 Uiso calc R 1 . . H
C3 0.6217(2) 0.7032(3) 0.63701(13) 0.0469(5) Uani d . 1 A . C
H3A 0.6479 0.6256 0.6846 0.056 Uiso calc R 1 . . H
H3B 0.6697 0.8000 0.6529 0.056 Uiso calc R 1 . . H
C4 0.7587(2) 0.5601(3) 0.56496(15) 0.0481(5) Uani d . 1 . . C
H4A 0.8204 0.6370 0.5938 0.058 Uiso calc R 1 A . H
H4B 0.7645 0.4690 0.6046 0.058 Uiso calc R 1 . . H
C5 0.8047(2) 0.6293(3) 0.42261(14) 0.0479(5) Uani d . 1 . . C
H5A 0.7282 0.6807 0.3938 0.057 Uiso calc R 1 A . H
H5B 0.8344 0.5771 0.3770 0.057 Uiso calc R 1 . . H
C6 0.8944(2) 0.7553(3) 0.46735(16) 0.0714(8) Uani d . 1 A . C
H6A 0.9673 0.7026 0.5022 0.086 Uiso calc R 1 . . H
H6B 0.8601 0.8156 0.5080 0.086 Uiso calc R 1 . . H
C7 0.9289(2) 0.8705(3) 0.40406(15) 0.0515(6) Uani d . 1 . . C
C8 1.0429(2) 0.8660(3) 0.39002(18) 0.0641(7) Uani d . 1 A . C
H8 1.0981 0.7890 0.4194 0.077 Uiso calc R 1 . . H
C9 1.0769(3) 0.9717(3) 0.3340(2) 0.0703(8) Uani d . 1 . . C
H9 1.1540 0.9646 0.3251 0.084 Uiso calc R 1 A . H
C10 0.9987(3) 1.0869(3) 0.29154(17) 0.0674(7) Uani d . 1 A . C
H10 1.0224 1.1602 0.2545 0.081 Uiso calc R 1 . . H
C11 0.8850(3) 1.0942(3) 0.30366(18) 0.0673(7) Uani d . 1 . . C
H11 0.8308 1.1720 0.2741 0.081 Uiso calc R 1 A . H
C12 0.8497(2) 0.9868(3) 0.35963(17) 0.0599(6) Uani d . 1 A . C
H12 0.7719 0.9931 0.3673 0.072 Uiso calc R 1 . . H

loop_
_atom_site_aniso_label
_atom_site_aniso_U_11
_atom_site_aniso_U_22
_atom_site_aniso_U_33
_atom_site_aniso_U_12
_atom_site_aniso_U_13
_atom_site_aniso_U_23
Ni1 0.0468(2) 0.02850(19) 0.02888(19) 0.00208(17) 0.00901(15) -0.00209(16)
B1 0.0602(19) 0.0468(17) 0.0439(16) 0.0056(13) 0.0110(14) 0.0103(12)
F3 0.1332(13) 0.0494(8) 0.0459(8) 0.0203(9) 0.0191(8) 0.0100(7)
F1 0.112(4) 0.055(5) 0.148(7) -0.041(4) -0.004(4) 0.020(4)
F2 0.046(3) 0.127(5) 0.167(9) 0.000(3) 0.024(4) 0.004(4)
F4 0.138(8) 0.119(4) 0.049(3) 0.003(4) 0.039(4) 0.006(2)
F1A 0.072(4) 0.232(16) 0.096(7) 0.050(7) 0.048(5) 0.048(8)
F2A 0.173(10) 0.040(4) 0.063(4) 0.021(5) 0.006(5) 0.008(3)
F4A 0.091(6) 0.050(3) 0.081(4) -0.001(3) -0.006(3) 0.022(3)
N1 0.0508(10) 0.0308(9) 0.0346(9) 0.0037(7) 0.0118(8) 0.0002(7)
N2 0.0505(10) 0.0350(9) 0.0324(9) 0.0007(8) 0.0091(8) 0.0002(7)
N3 0.0468(10) 0.0490(11) 0.0461(10) 0.0023(9) 0.0125(8) 0.0005(9)
C1 0.0560(14) 0.0423(13) 0.0505(14) 0.0091(11) 0.0183(11) -0.0003(10)
C2 0.0688(15) 0.0341(12) 0.0428(12) -0.0039(10) 0.0215(11) -0.0084(9)
C3 0.0652(15) 0.0389(12) 0.0342(12) -0.0071(10) 0.0088(11) -0.0084(9)
C4 0.0478(13) 0.0539(13) 0.0396(12) 0.0011(10) 0.0065(11) 0.0026(10)
C5 0.0505(13) 0.0530(14) 0.0409(12) -0.0006(11) 0.0136(10) -0.0012(10)
C6 0.0846(18) 0.0723(18) 0.0509(15) -0.0236(15) 0.0068(14) 0.0021(13)
C7 0.0563(15) 0.0498(14) 0.0430(13) -0.0080(11) 0.0041(11) -0.0052(11)
C8 0.0563(16) 0.0535(16) 0.0734(18) 0.0010(12) 0.0016(14) -0.0027(14)
C9 0.0561(16) 0.072(2) 0.086(2) -0.0076(14) 0.0254(15) -0.0135(16)
C10 0.083(2) 0.0652(18) 0.0556(16) -0.0135(15) 0.0217(15) -0.0009(14)
C11 0.0751(19) 0.0611(18) 0.0585(17) 0.0098(14) 0.0053(15) 0.0062(14)
C12 0.0511(14) 0.0668(17) 0.0605(16) 0.0012(13) 0.0126(12) -0.0073(14)

loop_
_atom_type_symbol
_atom_type_description
_atom_type_scat_dispersion_real
_atom_type_scat_dispersion_imag
_atom_type_scat_source
C C 0.0033 0.0016 'International Tables Vol C Tables 4.2.6.8 and 6.1.1.4'
H H 0.0000 0.0000 'International Tables Vol C Tables 4.2.6.8 and 6.1.1.4'
B B 0.0013 0.0007 'International Tables Vol C Tables 4.2.6.8 and 6.1.1.4'
N N 0.0061 0.0033 'International Tables Vol C Tables 4.2.6.8 and 6.1.1.4'
F F 0.0171 0.0103 'International Tables Vol C Tables 4.2.6.8 and 6.1.1.4'
Ni Ni 0.3393 1.1124 'International Tables Vol C Tables 4.2.6.8 and 6.1.1.4'

loop_
_geom_angle_atom_site_label_1
_geom_angle_atom_site_label_2
_geom_angle_atom_site_label_3
_geom_angle_site_symmetry_1
_geom_angle_site_symmetry_3
_geom_angle
_geom_angle_publ_flag
N2 Ni1 N1 3_666 . 93.09(7) y
N2 Ni1 N1 . . 86.91(7) y
N2 Ni1 F1 3_666 . 98.41(18) y
N2 Ni1 F1 . . 81.59(17) y
N1 Ni1 F1 . . 74.1(2) y
N1 Ni1 F1 3_666 . 105.9(2) y
N2 Ni1 F2A 3_666 . 94.2(2) y
N2 Ni1 F2A . . 85.8(2) y
N1 Ni1 F2A . . 67.8(2) y
N1 Ni1 F2A 3_666 . 112.2(2) y
F2 B1 F1 . . 110.4(7) ?
F2 B1 F1A . . 124.7(8) ?
F1 B1 F1A . . 92.7(9) ?
F2 B1 F4 . . 107.9(7) ?
F1 B1 F4 . . 111.1(7) ?
F1A B1 F4 . . 20.4(10) ?
F2 B1 F3 . . 107.9(4) ?
F1 B1 F3 . . 110.9(5) ?
F1A B1 F3 . . 109.3(7) ?
F4 B1 F3 . . 108.6(6) ?
F2 B1 F4A . . 17.8(10) ?
F1 B1 F4A . . 118.8(7) ?
F1A B1 F4A . . 107.2(8) ?
F4 B1 F4A . . 90.1(8) ?
F3 B1 F4A . . 115.2(4) ?
F2 B1 F2A . . 95.1(8) ?
F1 B1 F2A . . 17.2(11) ?
F1A B1 F2A . . 108.5(9) ?
F4 B1 F2A . . 125.4(8) ?
F3 B1 F2A . . 110.1(5) ?
F4A B1 F2A . . 106.3(7) ?
B1 F1 Ni1 . . 104.5(6) ?
B1 F2A Ni1 . . 102.4(5) ?
C2 N1 C1 . . 109.41(15) ?
C2 N1 Ni1 . . 108.06(12) ?
C1 N1 Ni1 . . 118.28(13) ?
C2 N1 H1 . . 106.8 ?
C1 N1 H1 . . 106.8 ?
Ni1 N1 H1 . . 106.8 ?
C3 N2 C4 . . 110.79(16) ?
C3 N2 Ni1 . . 108.91(12) ?
C4 N2 Ni1 . . 115.56(13) ?
C3 N2 H2 . . 107.1 ?
C4 N2 H2 . . 107.1 ?
Ni1 N2 H2 . . 107.1 ?
C4 N3 C1 . 3_666 113.22(18) ?
C4 N3 C5 . . 118.11(18) ?
C1 N3 C5 3_666 . 115.26(17) ?
N3 C1 N1 3_666 . 114.53(16) ?
N3 C1 H1A 3_666 . 108.6 ?
N1 C1 H1A . . 108.6 ?
N3 C1 H1B 3_666 . 108.6 ?
N1 C1 H1B . . 108.6 ?
H1A C1 H1B . . 107.6 ?
N1 C2 C3 . . 106.58(16) ?
N1 C2 H2A . . 110.4 ?
C3 C2 H2A . . 110.4 ?
N1 C2 H2B . . 110.4 ?
C3 C2 H2B . . 110.4 ?
H2A C2 H2B . . 108.6 ?
C2 C3 N2 . . 106.36(17) ?
C2 C3 H3A . . 110.5 ?
N2 C3 H3A . . 110.5 ?
C2 C3 H3B . . 110.5 ?
N2 C3 H3B . . 110.5 ?
H3A C3 H3B . . 108.6 ?
N3 C4 N2 . . 113.93(17) ?
N3 C4 H4A . . 108.8 ?
N2 C4 H4A . . 108.8 ?
N3 C4 H4B . . 108.8 ?
N2 C4 H4B . . 108.8 ?
H4A C4 H4B . . 107.7 ?
N3 C5 C6 . . 112.85(18) ?
N3 C5 H5A . . 109.0 ?
C6 C5 H5A . . 109.0 ?
N3 C5 H5B . . 109.0 ?
C6 C5 H5B . . 109.0 ?
H5A C5 H5B . . 107.8 ?
C5 C6 C7 . . 113.9(2) ?
C5 C6 H6A . . 108.8 ?
C7 C6 H6A . . 108.8 ?
C5 C6 H6B . . 108.8 ?
C7 C6 H6B . . 108.8 ?
H6A C6 H6B . . 107.7 ?
C8 C7 C12 . . 117.4(2) ?
C8 C7 C6 . . 120.8(2) ?
C12 C7 C6 . . 121.8(2) ?
C9 C8 C7 . . 121.7(2) ?
C9 C8 H8 . . 119.1 ?
C7 C8 H8 . . 119.1 ?
C10 C9 C8 . . 120.3(3) ?
C10 C9 H9 . . 119.8 ?
C8 C9 H9 . . 119.8 ?
C9 C10 C11 . . 119.4(3) ?
C9 C10 H10 . . 120.3 ?
C11 C10 H10 . . 120.3 ?
C10 C11 C12 . . 120.5(3) ?
C10 C11 H11 . . 119.7 ?
C12 C11 H11 . . 119.7 ?
C7 C12 C11 . . 120.6(2) ?
C7 C12 H12 . . 119.7 ?
C11 C12 H12 . . 119.7 ?

loop_
_geom_bond_atom_site_label_1
_geom_bond_atom_site_label_2
_geom_bond_site_symmetry_2
_geom_bond_distance
_geom_bond_publ_flag
Ni1 N2 . 1.9205(16) y
Ni1 N1 . 1.9346(16) y
Ni1 F1 . 3.056(11) y
Ni1 F2A . 3.084(10) y
B1 F2 . 1.336(8) ?
B1 F1 . 1.343(9) ?
B1 F1A . 1.351(11) ?
B1 F4 . 1.362(9) ?
B1 F3 . 1.362(3) ?
B1 F4A . 1.368(10) ?
B1 F2A . 1.371(10) ?
N1 C2 . 1.486(2) ?
N1 C1 . 1.494(3) ?
N1 H1 . 0.9100 ?
N2 C3 . 1.496(2) ?
N2 C4 . 1.499(3) ?
N2 H2 . 0.9100 ?
N3 C4 . 1.427(3) ?
N3 C1 3_666 1.433(3) ?
N3 C5 . 1.471(3) ?
C1 N3 3_666 1.433(3) ?
C1 H1A . 0.9700 ?
C1 H1B . 0.9700 ?
C2 C3 . 1.492(3) ?
C2 H2A . 0.9700 ?
C2 H2B . 0.9700 ?
C3 H3A . 0.9700 ?
C3 H3B . 0.9700 ?
C4 H4A . 0.9700 ?
C4 H4B . 0.9700 ?
C5 C6 . 1.503(3) ?
C5 H5A . 0.9700 ?
C5 H5B . 0.9700 ?
C6 C7 . 1.504(3) ?
C6 H6A . 0.9700 ?
C6 H6B . 0.9700 ?
C7 C8 . 1.378(3) ?
C7 C12 . 1.379(3) ?
C8 C9 . 1.368(4) ?
C8 H8 . 0.9300 ?
C9 C10 . 1.358(4) ?
C9 H9 . 0.9300 ?
C10 C11 . 1.362(4) ?
C10 H10 . 0.9300 ?
C11 C12 . 1.384(4) ?
C11 H11 . 0.9300 ?
C12 H12 . 0.9300 ?

loop_
_geom_hbond_atom_site_label_D
_geom_hbond_atom_site_label_H
_geom_hbond_atom_site_label_A
_geom_hbond_site_symmetry_A
_geom_hbond_distance_DH
_geom_hbond_distance_HA
_geom_hbond_distance_DA
_geom_hbond_angle_DHA
N1 H1 F2A . 0.91 2.26 2.958(11) 133
N1 H1 F3 2_656 0.91 2.46 3.096(2) 127
N1 H1 F1 . 0.91 2.52 3.137(11) 126
N2 H2 F4A 3_666 0.91 2.18 3.029(8) 154
N2 H2 F2 3_666 0.91 2.37 3.203(9) 152
